data_7127409
loop_
_publ_author_name
'Riedlberger, Felix'
'Seidl, Michael'
'Scheer, Manfred'

_publ_section_title
;
 The reaction behavior of
 [Cp<sub>2</sub>Mo<sub>2</sub>(CO)<sub>4</sub>(\m,\h<sup>2:2</sup>-P<sub>2</sub>)]
 and [Cp''Ta(CO)<sub>2</sub>(\h<sup>4</sup>-P<sub>4</sub>)] towards
 hydroxide and tert-butyl nucleophiles.
;
_journal_issue 89
_journal_name_full 'Chemical communications (Cambridge, England)'
_journal_page_first 13836
_journal_page_last 13839
_journal_paper_doi 10.1039/d0cc06150f
_journal_volume 56
_journal_year 2020
_chemical_formula_moiety 'C19 H30 O2 P4 Ta, C16 H31 Li O4'
_chemical_formula_sum 'C35 H61 Li O6 P4 Ta'
_chemical_formula_weight 889.60
_space_group_crystal_system monoclinic
_space_group_IT_number 14
_space_group_name_Hall '-P 2yn'
_space_group_name_H-M_alt 'P 1 21/n 1'
_atom_sites_solution_hydrogens geom
_atom_sites_solution_primary dual
_audit_creation_date 2020-02-14
_audit_creation_method
;
Olex2 1.3-alpha
(compiled 2020.02.04 svn.rd84adfe8 for OlexSys, GUI svn.r6020)
;
_audit_update_record
;
2020-08-31 deposited with the CCDC.	2020-10-09 downloaded from the CCDC.
;
_cell_angle_alpha 90
_cell_angle_beta 94.0170(10)
_cell_angle_gamma 90
_cell_formula_units_Z 4
_cell_length_a 11.86250(10)
_cell_length_b 21.7618(3)
_cell_length_c 16.0909(2)
_cell_measurement_reflns_used 16553
_cell_measurement_temperature 123.00(10)
_cell_measurement_theta_max 74.0890
_cell_measurement_theta_min 3.4010
_cell_volume 4143.65(8)
_computing_cell_refinement 'CrysAlisPro 1.171.41.54a (Rigaku OD, 2020)'
_computing_data_collection 'CrysAlisPro 1.171.41.54a (Rigaku OD, 2020)'
_computing_data_reduction 'CrysAlisPro 1.171.41.54a (Rigaku OD, 2020)'
_computing_molecular_graphics 'Olex2 1.3-alpha (Dolomanov et al., 2009)'
_computing_publication_material 'Olex2 1.3-alpha (Dolomanov et al., 2009)'
_computing_structure_refinement 'SHELXL 2018/3 (Sheldrick, 2015)'
_computing_structure_solution 'SHELXT 2018/2 (Sheldrick, 2018)'
_diffrn_ambient_environment N~2~
_diffrn_ambient_temperature 123.00(10)
_diffrn_detector 'CCD plate'
_diffrn_detector_area_resol_mean 4.1818
_diffrn_detector_type TitanS2
_diffrn_measured_fraction_theta_full 0.995
_diffrn_measured_fraction_theta_max 0.970
_diffrn_measurement_details
;
List of Runs (angles in degrees, time in seconds):

  # Type    Start    End  Width  t~exp~   \w     \q     \k     \f   Frames
#--------------------------------------------------------------------------
  1  \w   -113.00 -21.00   1.00    5.00    --  -44.58 -57.00  60.00   92
  2  \w    -69.00  25.00   1.00    5.00    --  -44.58  57.00-150.00   94
  3  \w     34.00 131.00   1.00    5.00    --   44.58-178.00  60.00   97
  4  \w     27.00 141.00   1.00   30.00    --  104.50 -15.00 -30.00  114
  5  \w     23.00 109.00   1.00   30.00    --  104.50 -94.00 120.00   86
  6  \w     32.00  91.00   1.00   30.00    --  104.50 -30.00-180.00   59
  7  \w     82.00 173.00   1.00   30.00    --  104.50  45.00 150.00   91
  8  \w     32.00  91.00   1.00   30.00    --  104.50 -30.00-120.00   59
  9  \w     32.00  91.00   1.00   30.00    --  104.50 -30.00 120.00   59
 10  \w     23.00 109.00   1.00   30.00    --  104.50 -94.00  30.00   86
 11  \w     33.00 135.00   1.00   30.00    --  104.50 -77.00-150.00  102
 12  \w   -113.00 -21.00   1.00    5.00    --  -44.58 -57.00 120.00   92
;
_diffrn_measurement_device 'four-circle diffractometer'
_diffrn_measurement_device_type 'GV50, TitanS2'
_diffrn_measurement_method '\w scans'
_diffrn_orient_matrix_type 'CrysAlisPro convention (1999,Acta A55,543-557)'
_diffrn_orient_matrix_UB_11 0.0138986000
_diffrn_orient_matrix_UB_12 0.0629281000
_diffrn_orient_matrix_UB_13 -0.0418616000
_diffrn_orient_matrix_UB_21 0.1203521000
_diffrn_orient_matrix_UB_22 0.0053674000
_diffrn_orient_matrix_UB_23 0.0419965000
_diffrn_orient_matrix_UB_31 0.0476471000
_diffrn_orient_matrix_UB_32 -0.0319580000
_diffrn_orient_matrix_UB_33 -0.0754895000
_diffrn_radiation_monochromator mirror
_diffrn_radiation_probe x-ray
_diffrn_radiation_type 'Cu K\a'
_diffrn_radiation_wavelength 1.54184
_diffrn_reflns_av_R_equivalents 0.1071
_diffrn_reflns_av_unetI/netI 0.0687
_diffrn_reflns_Laue_measured_fraction_full 0.995
_diffrn_reflns_Laue_measured_fraction_max 0.970
_diffrn_reflns_limit_h_max 14
_diffrn_reflns_limit_h_min -13
_diffrn_reflns_limit_k_max 25
_diffrn_reflns_limit_k_min -27
_diffrn_reflns_limit_l_max 13
_diffrn_reflns_limit_l_min -20
_diffrn_reflns_number 27131
_diffrn_reflns_point_group_measured_fraction_full 0.995
_diffrn_reflns_point_group_measured_fraction_max 0.970
_diffrn_reflns_theta_full 67.684
_diffrn_reflns_theta_max 74.316
_diffrn_reflns_theta_min 3.421
_diffrn_source 'micro-focus sealed X-ray tube'
_diffrn_source_type 'GV50 (Cu) X-ray Source'
_exptl_absorpt_coefficient_mu 6.664
_exptl_absorpt_correction_T_max 1.00000
_exptl_absorpt_correction_T_min 0.25310
_exptl_absorpt_correction_type multi-scan
_exptl_absorpt_process_details
;
CrysAlisPro 1.171.41.54a (Rigaku Oxford Diffraction, 2020)
Empirical absorption correction using spherical harmonics,
 implemented in SCALE3 ABSPACK scaling algorithm.
;
_exptl_crystal_colour 'clear light brown'
_exptl_crystal_colour_lustre clear
_exptl_crystal_colour_modifier light
_exptl_crystal_colour_primary brown
_exptl_crystal_density_diffrn 1.426
_exptl_crystal_description plate
_exptl_crystal_F_000 1820
_exptl_crystal_size_max 0.61
_exptl_crystal_size_mid 0.35
_exptl_crystal_size_min 0.06
_refine_diff_density_max 2.009
_refine_diff_density_min -2.103
_refine_diff_density_rms 0.170
_refine_ls_extinction_method none
_refine_ls_goodness_of_fit_ref 1.031
_refine_ls_hydrogen_treatment constr
_refine_ls_matrix_type full
_refine_ls_number_parameters 488
_refine_ls_number_reflns 8180
_refine_ls_number_restraints 148
_refine_ls_restrained_S_all 1.029
_refine_ls_R_factor_all 0.0542
_refine_ls_R_factor_gt 0.0503
_refine_ls_shift/su_max 0.004
_refine_ls_shift/su_mean 0.000
_refine_ls_structure_factor_coef Fsqd
_refine_ls_weighting_details 'w=1/[\s^2^(Fo^2^)+(0.0949P)^2^] where P=(Fo^2^+2Fc^2^)/3'
_refine_ls_weighting_scheme calc
_refine_ls_wR_factor_gt 0.1318
_refine_ls_wR_factor_ref 0.1366
_reflns_Friedel_coverage 0.000
_reflns_number_gt 7348
_reflns_number_total 8180
_reflns_threshold_expression 'I > 2\s(I)'
_cod_data_source_file d0cc06150f2.cif
_cod_data_source_block fr073_mp_
_cod_depositor_comments 'Adding full bibliography for 7127408--7127410.cif.'
_cod_database_code 7127409
_shelx_shelxl_version_number 2018/3
_chemical_oxdiff_formula 'C35 H62 Ta O3 P4 Li'
_shelx_space_group_comment
;
The symmetry employed for this shelxl refinement is uniquely defined
by the following loop, which should always be used as a source of
symmetry information in preference to the above space-group names.
They are only intended as comments.
;
_shelx_estimated_absorpt_t_max 0.691
_shelx_estimated_absorpt_t_min 0.106
_reflns_odcompleteness_completeness 99.46
_reflns_odcompleteness_iscentric 1
_reflns_odcompleteness_theta 66.97
_olex2_refinement_description
;
1. Fixed Uiso
 At 1.2 times of:
  All C(H) groups, All C(H,H) groups, All C(H,H,H,H) groups
 At 1.5 times of:
  All C(H,H,H) groups
2. Restrained distances
 C33A-C32A \\sim C33B-C32B \\sim C33A-C34A \\sim C34A-C35A \\sim C34B-C35B
 with sigma of 0.02
 O4A-C32A \\sim O4B-C32B \\sim O4A-C35A \\sim O4B-C35B
 with sigma of 0.02
3. Uiso/Uaniso restraints and constraints
C32B \\sim O4B \\sim O4A \\sim C32A \\sim C33A \\sim C33B \\sim C34A \\sim C34B
\\sim C35A \\sim C35B: within 1.7A with sigma of 0.01 and sigma for terminal
atoms of 0.02 within 1.7A
4. Others
 Sof(H26C)=Sof(H26D)=Sof(C27B)=Sof(H27C)=Sof(H27D)=1-FVAR(1)
 Sof(H26A)=Sof(H26B)=Sof(C27A)=Sof(H27A)=Sof(H27B)=FVAR(1)
 Fixed Sof: O4A(0.52) C35A(0.52) H35A(0.52) H35B(0.52) C32A(0.52) H32A(0.52)
 H32B(0.52) C33A(0.52) H33A(0.52) H33B(0.52) C34A(0.52) H34A(0.52) H34B(0.52)
 O4B(0.48) C32B(0.48) H32C(0.48) H32D(0.48) C33B(0.48) H33C(0.48) H33D(0.48)
 C34B(0.48) H34C(0.48) H34D(0.48) C35B(0.48) H35C(0.48) H35D(0.48)
5.a Secondary CH2 refined with riding coordinates:
 C31(H31A,H31B), C23(H23A,H23B), C30(H30A,H30B), C20(H20A,H20B), C29(H29A,
 H29B), C21(H21A,H21B), C28(H28A,H28B), C22(H22A,H22B), C26(H26A,H26B),
 C26(H26C,H26D), C25(H25A,H25B), C27A(H27A,H27B), C27B(H27C,H27D), C35A(H35A,
 H35B), C32A(H32A,H32B), C33A(H33A,H33B), C34A(H34A,H34B), C32B(H32C,H32D),
 C33B(H33C,H33D), C34B(H34C,H34D), C35B(H35C,H35D)
5.b Aromatic/amide H refined with riding coordinates:
 C7(H7), C5(H5), C4(H4), C24(H24)
5.c Idealised Me refined as rotating group:
 C17(H17A,H17B,H17C), C19(H19A,H19B,H19C), C15(H15A,H15B,H15C), C9(H9A,H9B,
 H9C), C18(H18A,H18B,H18C), C14(H14A,H14B,H14C), C13(H13A,H13B,H13C), C11(H11A,
 H11B,H11C), C10(H10A,H10B,H10C)
;
_olex2_submission_special_instructions 'No special instructions were received'
_oxdiff_exptl_absorpt_empirical_details
;
Empirical correction (ABSPACK) includes:
- Absorption correction using spherical harmonics
- Frame scaling
;
_oxdiff_exptl_absorpt_empirical_full_max 5.296
_oxdiff_exptl_absorpt_empirical_full_min 0.152

loop_
_space_group_symop_operation_xyz
'x, y, z'
'-x+1/2, y+1/2, -z+1/2'
'-x, -y, -z'
'x-1/2, -y-1/2, z-1/2'

loop_
_atom_site_label
_atom_site_type_symbol
_atom_site_fract_x
_atom_site_fract_y
_atom_site_fract_z
_atom_site_U_iso_or_equiv
_atom_site_adp_type
_atom_site_occupancy
_atom_site_site_symmetry_order
_atom_site_calc_flag
_atom_site_refinement_flags_posn
_atom_site_refinement_flags_adp
_atom_site_refinement_flags_occupancy
_atom_site_disorder_assembly
_atom_site_disorder_group
Ta1 Ta 0.64022(2) 0.39507(2) 0.23907(2) 0.02139(10) Uani 1 1 d . . . . .
P4 P 0.59527(7) 0.30446(5) 0.33645(6) 0.0248(2) Uani 1 1 d . . . . .
P1 P 0.59837(7) 0.24123(5) 0.22863(7) 0.0267(2) Uani 1 1 d . . . . .
P2 P 0.50571(7) 0.31605(5) 0.16145(6) 0.0271(2) Uani 1 1 d . . . . .
P3 P 0.44766(7) 0.35348(5) 0.27859(7) 0.0297(2) Uani 1 1 d . . . . .
O1 O 1.1243(3) 0.26685(16) 0.1372(2) 0.0397(7) Uani 1 1 d . . . . .
O4A O 0.979(2) 0.1976(18) 0.2648(11) 0.043(2) Uani 0.52 1 d D U P A 1
O3 O 1.1217(3) 0.11851(18) 0.1578(2) 0.0417(7) Uani 1 1 d . . . . .
O009 O 0.5751(3) 0.47505(18) 0.3961(2) 0.0464(8) Uani 1 1 d . . . . .
O00B O 0.4584(4) 0.4827(2) 0.1430(3) 0.0617(12) Uani 1 1 d . . . . .
C2 C 0.5225(4) 0.4516(2) 0.1775(3) 0.0358(9) Uani 1 1 d . . . . .
C12 C 0.8983(3) 0.4346(2) 0.3581(3) 0.0295(8) Uani 1 1 d . . . . .
C1 C 0.5987(3) 0.4461(2) 0.3400(3) 0.0307(8) Uani 1 1 d . . . . .
C7 C 0.8000(3) 0.4564(2) 0.2092(3) 0.0313(8) Uani 1 1 d . . . . .
H7 H 0.795084 0.499940 0.212322 0.038 Uiso 1 1 calc R U . . .
C3 C 0.7720(3) 0.4195(2) 0.1364(3) 0.0333(9) Uani 1 1 d . . . . .
C6 C 0.8370(3) 0.41586(18) 0.2764(3) 0.0249(7) Uani 1 1 d . . . . .
C31 C 1.1201(4) 0.0694(2) 0.2173(3) 0.0397(10) Uani 1 1 d . . . . .
H31A H 1.044002 0.050753 0.216637 0.048 Uiso 1 1 calc R U . . .
H31B H 1.141641 0.084641 0.274166 0.048 Uiso 1 1 calc R U . . .
C23 C 1.1899(4) 0.2765(2) 0.0671(3) 0.0372(10) Uani 1 1 d . . . . .
H23A H 1.160365 0.251604 0.018846 0.045 Uiso 1 1 calc R U . . .
H23B H 1.270036 0.265489 0.080796 0.045 Uiso 1 1 calc R U . . .
C5 C 0.8312(3) 0.35499(18) 0.2434(2) 0.0243(7) Uani 1 1 d . . . . .
H5 H 0.851460 0.318597 0.273512 0.029 Uiso 1 1 calc R U . . .
C16 C 0.4947(3) 0.1757(2) 0.2410(3) 0.0323(9) Uani 1 1 d . . . . .
C30 C 1.2056(4) 0.0233(3) 0.1902(4) 0.0477(12) Uani 1 1 d . . . . .
H30A H 1.185342 -0.019066 0.206082 0.057 Uiso 1 1 calc R U . . .
H30B H 1.282583 0.032880 0.214536 0.057 Uiso 1 1 calc R U . . .
C20 C 1.1300(4) 0.3217(2) 0.1868(3) 0.0356(9) Uani 1 1 d . . . . .
H20A H 1.186137 0.316747 0.234873 0.043 Uiso 1 1 calc R U . . .
H20B H 1.055496 0.330659 0.208123 0.043 Uiso 1 1 calc R U . . .
C17 C 0.5567(5) 0.1282(2) 0.2984(4) 0.0470(11) Uani 1 1 d . . . . .
H17A H 0.627059 0.115888 0.274674 0.070 Uiso 1 1 calc R U . . .
H17B H 0.508385 0.092082 0.303733 0.070 Uiso 1 1 calc R U . . .
H17C H 0.574004 0.146457 0.353543 0.070 Uiso 1 1 calc R U . . .
C4 C 0.7906(3) 0.3576(2) 0.1589(3) 0.0312(9) Uani 1 1 d . . . . .
H4 H 0.778014 0.323194 0.123077 0.037 Uiso 1 1 calc R U . . .
C19 C 0.3838(4) 0.1935(3) 0.2765(4) 0.0454(11) Uani 1 1 d . . . . .
H19A H 0.398720 0.208864 0.333421 0.068 Uiso 1 1 calc R U . . .
H19B H 0.334325 0.157437 0.277070 0.068 Uiso 1 1 calc R U . . .
H19C H 0.346743 0.225675 0.241779 0.068 Uiso 1 1 calc R U . . .
C29 C 1.1973(4) 0.0313(3) 0.0957(4) 0.0515(13) Uani 1 1 d . . . . .
H29A H 1.269933 0.021270 0.072176 0.062 Uiso 1 1 calc R U . . .
H29B H 1.137246 0.004775 0.069142 0.062 Uiso 1 1 calc R U . . .
C8 C 0.7534(5) 0.4446(3) 0.0476(3) 0.0544(15) Uani 1 1 d . . . . .
C15 C 0.8641(4) 0.4991(3) 0.3852(3) 0.0468(11) Uani 1 1 d . . . . .
H15A H 0.877115 0.528572 0.340827 0.070 Uiso 1 1 calc R U . . .
H15B H 0.909475 0.510745 0.436007 0.070 Uiso 1 1 calc R U . . .
H15C H 0.783860 0.499231 0.396124 0.070 Uiso 1 1 calc R U . . .
C9 C 0.6651(6) 0.4056(3) -0.0038(3) 0.0552(15) Uani 1 1 d . . . . .
H9A H 0.592815 0.407341 0.022068 0.083 Uiso 1 1 calc R U . . .
H9B H 0.691061 0.362913 -0.005432 0.083 Uiso 1 1 calc R U . . .
H9C H 0.655457 0.421879 -0.060619 0.083 Uiso 1 1 calc R U . . .
C18 C 0.4731(4) 0.1484(2) 0.1547(3) 0.0417(10) Uani 1 1 d . . . . .
H18A H 0.432833 0.178410 0.118181 0.063 Uiso 1 1 calc R U . . .
H18B H 0.427235 0.111179 0.157980 0.063 Uiso 1 1 calc R U . . .
H18C H 0.545375 0.138080 0.132151 0.063 Uiso 1 1 calc R U . . .
C21 C 1.1649(5) 0.3731(3) 0.1309(4) 0.0551(13) Uani 1 1 d . . . . .
H21A H 1.106260 0.405506 0.126185 0.066 Uiso 1 1 calc R U . . .
H21B H 1.237085 0.391611 0.153033 0.066 Uiso 1 1 calc R U . . .
C14 C 0.8767(5) 0.3894(3) 0.4273(4) 0.0484(13) Uani 1 1 d . . . . .
H14A H 0.795601 0.387864 0.435120 0.073 Uiso 1 1 calc R U . . .
H14B H 0.917664 0.402785 0.479191 0.073 Uiso 1 1 calc R U . . .
H14C H 0.903082 0.348510 0.412191 0.073 Uiso 1 1 calc R U . . .
C28 C 1.1692(7) 0.0967(3) 0.0838(4) 0.0640(18) Uani 1 1 d . . . . .
H28A H 1.238123 0.120355 0.073476 0.077 Uiso 1 1 calc R U . . .
H28B H 1.114136 0.101819 0.035125 0.077 Uiso 1 1 calc R U . . .
C13 C 1.0250(4) 0.4357(4) 0.3446(4) 0.0570(16) Uani 1 1 d . . . . .
H13A H 1.050044 0.394294 0.330730 0.086 Uiso 1 1 calc R U . . .
H13B H 1.067159 0.449814 0.395605 0.086 Uiso 1 1 calc R U . . .
H13C H 1.038826 0.463804 0.298752 0.086 Uiso 1 1 calc R U . . .
C22 C 1.1778(7) 0.3437(3) 0.0489(4) 0.0671(19) Uani 1 1 d . . . . .
H22A H 1.245640 0.359627 0.023470 0.081 Uiso 1 1 calc R U . . .
H22B H 1.110645 0.351578 0.010300 0.081 Uiso 1 1 calc R U . . .
C11 C 0.7160(8) 0.5107(3) 0.0463(4) 0.085(3) Uani 1 1 d . . . . .
H11A H 0.711501 0.525916 -0.011190 0.128 Uiso 1 1 calc R U . . .
H11B H 0.770682 0.535387 0.080373 0.128 Uiso 1 1 calc R U . . .
H11C H 0.641555 0.513839 0.068737 0.128 Uiso 1 1 calc R U . . .
C10 C 0.8685(6) 0.4375(5) 0.0078(4) 0.094(3) Uani 1 1 d . . . . .
H10A H 0.892181 0.394383 0.010512 0.141 Uiso 1 1 calc R U . . .
H10B H 0.925581 0.462961 0.038432 0.141 Uiso 1 1 calc R U . . .
H10C H 0.860257 0.450798 -0.050458 0.141 Uiso 1 1 calc R U . . .
Li1 Li 1.0397(7) 0.1945(4) 0.1604(5) 0.0402(17) Uani 1 1 d . . . . .
O2 O 0.9196(4) 0.1850(2) 0.0749(3) 0.0710(15) Uani 1 1 d . . . . .
C24 C 0.8874(4) 0.2282(2) 0.0133(3) 0.0444(11) Uani 1 1 d . . . . .
H24 H 0.929781 0.262273 -0.004265 0.053 Uiso 1 1 calc R U . . .
C26 C 0.7693(5) 0.1409(4) -0.0040(5) 0.0651(17) Uani 1 1 d . . . . .
H26A H 0.691161 0.125019 -0.003064 0.078 Uiso 0.57(2) 1 calc R U P B 1
H26B H 0.809149 0.118369 -0.046602 0.078 Uiso 0.57(2) 1 calc R U P B 1
H26C H 0.748135 0.118204 -0.056079 0.078 Uiso 0.43(2) 1 calc R U P B 2
H26D H 0.715727 0.130117 0.038220 0.078 Uiso 0.43(2) 1 calc R U P B 2
C25 C 0.7704(5) 0.2086(4) -0.0191(5) 0.0673(18) Uani 1 1 d . . . . .
H25A H 0.711885 0.229566 0.011562 0.081 Uiso 1 1 calc R U . . .
H25B H 0.757223 0.217938 -0.079232 0.081 Uiso 1 1 calc R U . . .
C27A C 0.8297(9) 0.1367(5) 0.0779(8) 0.056(4) Uani 0.57(2) 1 d . . P B 1
H27A H 0.863423 0.095395 0.087000 0.067 Uiso 0.57(2) 1 calc R U P B 1
H27B H 0.778852 0.145383 0.122661 0.067 Uiso 0.57(2) 1 calc R U P B 1
C27B C 0.8910(11) 0.1267(6) 0.0277(10) 0.050(5) Uani 0.43(2) 1 d . . P B 2
H27C H 0.895322 0.090295 0.064733 0.060 Uiso 0.43(2) 1 calc R U P B 2
H27D H 0.940358 0.120437 -0.018625 0.060 Uiso 0.43(2) 1 calc R U P B 2
C35A C 1.0196(9) 0.2188(7) 0.3460(8) 0.044(2) Uani 0.52 1 d D U P A 1
H35A H 1.029634 0.263998 0.345918 0.053 Uiso 0.52 1 calc R U P A 1
H35B H 1.093037 0.199453 0.363348 0.053 Uiso 0.52 1 calc R U P A 1
C32A C 0.8825(11) 0.1570(7) 0.2709(7) 0.048(2) Uani 0.52 1 d D U P A 1
H32A H 0.891700 0.118573 0.239172 0.058 Uiso 0.52 1 calc R U P A 1
H32B H 0.811376 0.177402 0.250253 0.058 Uiso 0.52 1 calc R U P A 1
C33A C 0.8838(9) 0.1443(6) 0.3646(7) 0.059(2) Uani 0.52 1 d D U P A 1
H33A H 0.806437 0.136868 0.381718 0.071 Uiso 0.52 1 calc R U P A 1
H33B H 0.931468 0.108150 0.380073 0.071 Uiso 0.52 1 calc R U P A 1
C34A C 0.9322(11) 0.2009(5) 0.4037(8) 0.055(2) Uani 0.52 1 d D U P A 1
H34A H 0.966522 0.192598 0.460413 0.066 Uiso 0.52 1 calc R U P A 1
H34B H 0.873966 0.233261 0.406681 0.066 Uiso 0.52 1 calc R U P A 1
O4B O 0.986(3) 0.2010(19) 0.2711(12) 0.041(2) Uani 0.48 1 d D U P A 2
C32B C 0.8890(13) 0.1699(8) 0.3017(9) 0.052(2) Uani 0.48 1 d D U P A 2
H32C H 0.903050 0.125046 0.304736 0.062 Uiso 0.48 1 calc R U P A 2
H32D H 0.821199 0.177136 0.263473 0.062 Uiso 0.48 1 calc R U P A 2
C33B C 0.8702(13) 0.1943(7) 0.3862(8) 0.062(2) Uani 0.48 1 d D U P A 2
H33C H 0.847691 0.161108 0.423629 0.074 Uiso 0.48 1 calc R U P A 2
H33D H 0.810898 0.226446 0.383107 0.074 Uiso 0.48 1 calc R U P A 2
C34B C 0.9892(12) 0.2223(8) 0.4176(9) 0.060(2) Uani 0.48 1 d D U P A 2
H34C H 0.982353 0.266384 0.431724 0.072 Uiso 0.48 1 calc R U P A 2
H34D H 1.022150 0.199921 0.467034 0.072 Uiso 0.48 1 calc R U P A 2
C35B C 1.0586(12) 0.2138(8) 0.3451(9) 0.049(2) Uani 0.48 1 d D U P A 2
H35C H 1.103133 0.251447 0.336420 0.059 Uiso 0.48 1 calc R U P A 2
H35D H 1.111937 0.179275 0.356009 0.059 Uiso 0.48 1 calc R U P A 2

loop_
_atom_site_aniso_label
_atom_site_aniso_U_11
_atom_site_aniso_U_22
_atom_site_aniso_U_33
_atom_site_aniso_U_23
_atom_site_aniso_U_13
_atom_site_aniso_U_12
Ta1 0.01920(13) 0.01885(14) 0.02613(15) 0.00089(5) 0.00162(8) -0.00025(5)
P4 0.0206(4) 0.0273(5) 0.0274(5) 0.0016(4) 0.0069(3) -0.0014(3)
P1 0.0225(4) 0.0226(5) 0.0362(5) -0.0024(4) 0.0105(3) -0.0017(3)
P2 0.0238(4) 0.0280(5) 0.0296(5) -0.0013(4) 0.0029(3) -0.0035(4)
P3 0.0166(4) 0.0351(6) 0.0379(6) -0.0059(4) 0.0069(4) 0.0025(4)
O1 0.0458(16) 0.0375(17) 0.0384(17) -0.0053(13) 0.0212(13) -0.0208(14)
O4A 0.036(4) 0.048(4) 0.046(4) 0.007(4) 0.016(3) -0.002(3)
O3 0.0429(17) 0.0411(17) 0.043(2) 0.0017(15) 0.0193(14) -0.0019(15)
O009 0.0411(16) 0.051(2) 0.046(2) -0.0196(16) -0.0011(14) 0.0124(15)
O00B 0.073(3) 0.051(2) 0.058(2) -0.0053(19) -0.024(2) 0.028(2)
C2 0.037(2) 0.028(2) 0.041(2) -0.0012(18) -0.0100(17) 0.0128(17)
C12 0.0249(16) 0.035(2) 0.028(2) 0.0006(16) 0.0009(14) -0.0026(16)
C1 0.0244(16) 0.027(2) 0.040(2) -0.0075(17) -0.0014(15) 0.0076(15)
C7 0.0322(18) 0.026(2) 0.034(2) 0.0069(16) -0.0060(16) -0.0127(16)
C3 0.0350(19) 0.039(2) 0.026(2) 0.0074(17) 0.0046(15) -0.0211(19)
C6 0.0230(14) 0.0223(19) 0.029(2) 0.0014(15) 0.0017(14) -0.0041(15)
C31 0.040(2) 0.036(2) 0.045(3) -0.001(2) 0.0177(19) -0.008(2)
C23 0.0313(18) 0.046(3) 0.036(2) -0.0011(19) 0.0155(16) -0.0085(18)
C5 0.0219(15) 0.0243(19) 0.0276(19) 0.0015(15) 0.0088(14) -0.0019(14)
C16 0.0331(18) 0.025(2) 0.039(2) -0.0011(16) 0.0073(16) -0.0086(16)
C30 0.039(2) 0.042(3) 0.064(3) 0.006(2) 0.022(2) -0.001(2)
C20 0.0293(17) 0.040(2) 0.038(2) -0.0038(18) 0.0117(16) -0.0057(18)
C17 0.057(3) 0.034(3) 0.050(3) 0.007(2) -0.002(2) -0.013(2)
C4 0.0251(16) 0.043(2) 0.027(2) -0.0034(17) 0.0138(14) -0.0119(16)
C19 0.037(2) 0.040(3) 0.062(3) -0.005(2) 0.019(2) -0.015(2)
C29 0.042(2) 0.056(3) 0.059(3) -0.012(3) 0.022(2) -0.002(2)
C8 0.061(3) 0.069(4) 0.031(3) 0.019(2) -0.006(2) -0.037(3)
C15 0.053(3) 0.041(3) 0.045(3) -0.013(2) -0.010(2) -0.005(2)
C9 0.071(4) 0.065(3) 0.028(3) 0.014(2) -0.008(2) -0.029(3)
C18 0.047(2) 0.028(2) 0.050(3) -0.0050(19) 0.004(2) -0.0098(19)
C21 0.067(3) 0.038(3) 0.060(4) 0.005(3) 0.002(3) -0.007(3)
C14 0.059(3) 0.054(3) 0.031(3) 0.006(2) -0.004(2) -0.009(2)
C28 0.089(5) 0.066(4) 0.040(3) -0.005(3) 0.028(3) 0.004(3)
C13 0.028(2) 0.095(5) 0.047(3) -0.019(3) -0.0020(19) -0.008(2)
C22 0.104(5) 0.046(3) 0.055(4) 0.016(3) 0.034(4) -0.003(3)
C11 0.131(6) 0.059(4) 0.058(4) 0.035(3) -0.044(4) -0.052(4)
C10 0.075(4) 0.172(10) 0.036(3) 0.031(4) 0.011(3) -0.062(5)
Li1 0.041(4) 0.037(4) 0.043(4) 0.009(3) 0.007(3) -0.009(3)
O2 0.095(3) 0.042(2) 0.069(3) 0.024(2) -0.043(2) -0.031(2)
C24 0.037(2) 0.041(3) 0.056(3) 0.014(2) 0.017(2) 0.009(2)
C26 0.045(3) 0.069(4) 0.081(5) -0.006(3) -0.003(3) -0.014(3)
C25 0.037(2) 0.074(5) 0.090(5) 0.023(4) -0.004(3) 0.011(3)
C27A 0.054(6) 0.048(6) 0.064(7) 0.016(5) -0.009(5) -0.026(5)
C27B 0.048(7) 0.027(6) 0.073(10) -0.003(5) -0.016(6) -0.009(5)
C35A 0.037(4) 0.052(4) 0.047(4) 0.012(3) 0.022(4) 0.001(4)
C32A 0.033(3) 0.058(5) 0.056(5) 0.005(4) 0.021(4) -0.004(4)
C33A 0.048(4) 0.063(5) 0.069(5) 0.018(4) 0.026(4) -0.003(4)
C34A 0.052(4) 0.064(5) 0.055(4) 0.017(4) 0.037(4) -0.010(4)
O4B 0.034(4) 0.047(4) 0.046(4) 0.011(4) 0.020(4) -0.002(3)
C32B 0.039(4) 0.060(5) 0.059(5) 0.005(4) 0.030(4) 0.000(4)
C33B 0.057(5) 0.068(5) 0.065(5) 0.011(4) 0.041(4) 0.002(5)
C34B 0.056(5) 0.068(5) 0.059(5) 0.008(4) 0.023(4) 0.013(4)
C35B 0.048(5) 0.057(5) 0.044(4) 0.010(4) 0.021(4) -0.003(5)

loop_
_atom_type_symbol
_atom_type_description
_atom_type_scat_dispersion_real
_atom_type_scat_dispersion_imag
_atom_type_scat_source
C C 0.0181 0.0091 'International Tables Vol C Tables 4.2.6.8 and 6.1.1.4'
H H 0.0000 0.0000 'International Tables Vol C Tables 4.2.6.8 and 6.1.1.4'
Li Li 0.0008 0.0003 'International Tables Vol C Tables 4.2.6.8 and 6.1.1.4'
O O 0.0492 0.0322 'International Tables Vol C Tables 4.2.6.8 and 6.1.1.4'
P P 0.2955 0.4335 'International Tables Vol C Tables 4.2.6.8 and 6.1.1.4'
Ta Ta -5.7959 5.2718 'International Tables Vol C Tables 4.2.6.8 and 6.1.1.4'

loop_
_exptl_crystal_face_index_h
_exptl_crystal_face_index_k
_exptl_crystal_face_index_l
_exptl_crystal_face_perp_dist
-4 -8 7 0.2940
-3 6 9 0.3069
6 -2 6 0.0297
-6 2 -6 0.0297
1 14 1 0.0860
3 12 -4 0.0918
2 -10 -7 0.1997
0 -13 -3 0.2110

loop_
_geom_angle_atom_site_label_1
_geom_angle_atom_site_label_2
_geom_angle_atom_site_label_3
_geom_angle
_geom_angle_site_symmetry_1
_geom_angle_site_symmetry_3
_geom_angle_publ_flag
P4 Ta1 P2 69.10(3) . . ?
P3 Ta1 P4 50.33(3) . . ?
P3 Ta1 P2 50.42(3) . . ?
C2 Ta1 P4 125.60(14) . . ?
C2 Ta1 P2 77.97(13) . . ?
C2 Ta1 P3 75.28(14) . . ?
C2 Ta1 C7 95.16(17) . . ?
C2 Ta1 C3 89.35(18) . . ?
C2 Ta1 C6 128.25(17) . . ?
C2 Ta1 C5 145.97(17) . . ?
C2 Ta1 C4 116.46(18) . . ?
C1 Ta1 P4 82.11(13) . . ?
C1 Ta1 P2 124.24(11) . . ?
C1 Ta1 P3 74.27(12) . . ?
C1 Ta1 C2 82.29(18) . . ?
C1 Ta1 C7 95.42(16) . . ?
C1 Ta1 C3 128.67(17) . . ?
C1 Ta1 C6 89.05(14) . . ?
C1 Ta1 C5 116.54(14) . . ?
C1 Ta1 C4 146.23(15) . . ?
C7 Ta1 P4 138.01(10) . . ?
C7 Ta1 P2 137.63(11) . . ?
C7 Ta1 P3 166.62(12) . . ?
C7 Ta1 C3 34.86(15) . . ?
C7 Ta1 C6 34.88(14) . . ?
C7 Ta1 C5 56.99(14) . . ?
C7 Ta1 C4 57.08(15) . . ?
C3 Ta1 P4 138.68(12) . . ?
C3 Ta1 P2 102.82(11) . . ?
C3 Ta1 P3 150.98(10) . . ?
C3 Ta1 C6 57.79(14) . . ?
C3 Ta1 C5 56.64(14) . . ?
C3 Ta1 C4 33.95(17) . . ?
C6 Ta1 P4 103.18(10) . . ?
C6 Ta1 P2 142.46(10) . . ?
C6 Ta1 P3 149.68(10) . . ?
C6 Ta1 C5 34.32(13) . . ?
C6 Ta1 C4 57.20(14) . . ?
C5 Ta1 P4 86.57(9) . . ?
C5 Ta1 P2 108.44(10) . . ?
C5 Ta1 P3 135.16(9) . . ?
C4 Ta1 P4 104.84(11) . . ?
C4 Ta1 P2 88.37(10) . . ?
C4 Ta1 P3 135.52(11) . . ?
C4 Ta1 C5 33.92(14) . . ?
P1 P4 Ta1 89.07(4) . . ?
P3 P4 Ta1 64.38(4) . . ?
P3 P4 P1 91.50(5) . . ?
P2 P1 P4 83.70(5) . . ?
C16 P1 P4 109.73(14) . . ?
C16 P1 P2 107.54(14) . . ?
P1 P2 Ta1 89.13(4) . . ?
P1 P2 P3 91.63(5) . . ?
P3 P2 Ta1 64.16(4) . . ?
P4 P3 Ta1 65.29(3) . . ?
P4 P3 P2 84.02(5) . . ?
P2 P3 Ta1 65.42(3) . . ?
C23 O1 C20 108.1(3) . . ?
C23 O1 Li1 126.5(4) . . ?
C20 O1 Li1 125.4(4) . . ?
C35A O4A Li1 134.6(13) . . ?
C35A O4A C32A 110.4(13) . . ?
C32A O4A Li1 113.1(12) . . ?
C31 O3 Li1 126.6(4) . . ?
C28 O3 C31 109.4(4) . . ?
C28 O3 Li1 122.2(5) . . ?
O00B C2 Ta1 179.4(5) . . ?
C6 C12 C15 112.0(4) . . ?
C6 C12 C14 111.5(4) . . ?
C6 C12 C13 107.3(4) . . ?
C15 C12 C13 107.9(4) . . ?
C14 C12 C15 108.8(4) . . ?
C14 C12 C13 109.3(4) . . ?
O009 C1 Ta1 179.4(4) . . ?
Ta1 C7 H7 119.5 . . ?
C3 C7 Ta1 73.2(2) . . ?
C3 C7 H7 126.0 . . ?
C3 C7 C6 108.0(4) . . ?
C6 C7 Ta1 73.2(2) . . ?
C6 C7 H7 126.0 . . ?
C7 C3 Ta1 72.0(2) . . ?
C7 C3 C8 124.8(4) . . ?
C4 C3 Ta1 73.2(2) . . ?
C4 C3 C7 107.6(4) . . ?
C4 C3 C8 126.2(5) . . ?
C8 C3 Ta1 131.3(3) . . ?
C12 C6 Ta1 131.7(3) . . ?
C7 C6 Ta1 71.9(2) . . ?
C7 C6 C12 126.1(4) . . ?
C5 C6 Ta1 73.3(2) . . ?
C5 C6 C12 125.5(4) . . ?
C5 C6 C7 106.6(4) . . ?
O3 C31 H31A 110.7 . . ?
O3 C31 H31B 110.7 . . ?
O3 C31 C30 105.2(4) . . ?
H31A C31 H31B 108.8 . . ?
C30 C31 H31A 110.7 . . ?
C30 C31 H31B 110.7 . . ?
O1 C23 H23A 110.9 . . ?
O1 C23 H23B 110.9 . . ?
O1 C23 C22 104.3(4) . . ?
H23A C23 H23B 108.9 . . ?
C22 C23 H23A 110.9 . . ?
C22 C23 H23B 110.9 . . ?
Ta1 C5 H5 121.1 . . ?
C6 C5 Ta1 72.4(2) . . ?
C6 C5 H5 125.5 . . ?
C4 C5 Ta1 72.7(2) . . ?
C4 C5 C6 109.0(4) . . ?
C4 C5 H5 125.5 . . ?
C17 C16 P1 106.3(3) . . ?
C19 C16 P1 115.5(3) . . ?
C19 C16 C17 109.6(4) . . ?
C18 C16 P1 105.5(3) . . ?
C18 C16 C17 109.4(4) . . ?
C18 C16 C19 110.4(4) . . ?
C31 C30 H30A 111.3 . . ?
C31 C30 H30B 111.3 . . ?
C31 C30 C29 102.2(4) . . ?
H30A C30 H30B 109.2 . . ?
C29 C30 H30A 111.3 . . ?
C29 C30 H30B 111.3 . . ?
O1 C20 H20A 110.4 . . ?
O1 C20 H20B 110.4 . . ?
O1 C20 C21 106.8(4) . . ?
H20A C20 H20B 108.6 . . ?
C21 C20 H20A 110.4 . . ?
C21 C20 H20B 110.4 . . ?
C16 C17 H17A 109.5 . . ?
C16 C17 H17B 109.5 . . ?
C16 C17 H17C 109.5 . . ?
H17A C17 H17B 109.5 . . ?
H17A C17 H17C 109.5 . . ?
H17B C17 H17C 109.5 . . ?
Ta1 C4 H4 119.9 . . ?
C3 C4 Ta1 72.9(2) . . ?
C3 C4 C5 108.8(4) . . ?
C3 C4 H4 125.6 . . ?
C5 C4 Ta1 73.4(2) . . ?
C5 C4 H4 125.6 . . ?
C16 C19 H19A 109.5 . . ?
C16 C19 H19B 109.5 . . ?
C16 C19 H19C 109.5 . . ?
H19A C19 H19B 109.5 . . ?
H19A C19 H19C 109.5 . . ?
H19B C19 H19C 109.5 . . ?
C30 C29 H29A 111.0 . . ?
C30 C29 H29B 111.0 . . ?
H29A C29 H29B 109.0 . . ?
C28 C29 C30 103.9(5) . . ?
C28 C29 H29A 111.0 . . ?
C28 C29 H29B 111.0 . . ?
C3 C8 C9 110.7(4) . . ?
C3 C8 C10 106.0(5) . . ?
C9 C8 C10 107.9(6) . . ?
C11 C8 C3 112.1(5) . . ?
C11 C8 C9 109.2(5) . . ?
C11 C8 C10 110.7(6) . . ?
C12 C15 H15A 109.5 . . ?
C12 C15 H15B 109.5 . . ?
C12 C15 H15C 109.5 . . ?
H15A C15 H15B 109.5 . . ?
H15A C15 H15C 109.5 . . ?
H15B C15 H15C 109.5 . . ?
C8 C9 H9A 109.5 . . ?
C8 C9 H9B 109.5 . . ?
C8 C9 H9C 109.5 . . ?
H9A C9 H9B 109.5 . . ?
H9A C9 H9C 109.5 . . ?
H9B C9 H9C 109.5 . . ?
C16 C18 H18A 109.5 . . ?
C16 C18 H18B 109.5 . . ?
C16 C18 H18C 109.5 . . ?
H18A C18 H18B 109.5 . . ?
H18A C18 H18C 109.5 . . ?
H18B C18 H18C 109.5 . . ?
C20 C21 H21A 110.7 . . ?
C20 C21 H21B 110.7 . . ?
H21A C21 H21B 108.8 . . ?
C22 C21 C20 105.1(5) . . ?
C22 C21 H21A 110.7 . . ?
C22 C21 H21B 110.7 . . ?
C12 C14 H14A 109.5 . . ?
C12 C14 H14B 109.5 . . ?
C12 C14 H14C 109.5 . . ?
H14A C14 H14B 109.5 . . ?
H14A C14 H14C 109.5 . . ?
H14B C14 H14C 109.5 . . ?
O3 C28 C29 108.1(5) . . ?
O3 C28 H28A 110.1 . . ?
O3 C28 H28B 110.1 . . ?
C29 C28 H28A 110.1 . . ?
C29 C28 H28B 110.1 . . ?
H28A C28 H28B 108.4 . . ?
C12 C13 H13A 109.5 . . ?
C12 C13 H13B 109.5 . . ?
C12 C13 H13C 109.5 . . ?
H13A C13 H13B 109.5 . . ?
H13A C13 H13C 109.5 . . ?
H13B C13 H13C 109.5 . . ?
C23 C22 H22A 110.7 . . ?
C23 C22 H22B 110.7 . . ?
C21 C22 C23 105.1(5) . . ?
C21 C22 H22A 110.7 . . ?
C21 C22 H22B 110.7 . . ?
H22A C22 H22B 108.8 . . ?
C8 C11 H11A 109.5 . . ?
C8 C11 H11B 109.5 . . ?
C8 C11 H11C 109.5 . . ?
H11A C11 H11B 109.5 . . ?
H11A C11 H11C 109.5 . . ?
H11B C11 H11C 109.5 . . ?
C8 C10 H10A 109.5 . . ?
C8 C10 H10B 109.5 . . ?
C8 C10 H10C 109.5 . . ?
H10A C10 H10B 109.5 . . ?
H10A C10 H10C 109.5 . . ?
H10B C10 H10C 109.5 . . ?
O1 Li1 O3 115.5(4) . . ?
O1 Li1 O2 108.7(4) . . ?
O1 Li1 O4B 109.3(10) . . ?
O4A Li1 O1 112.6(9) . . ?
O4A Li1 O3 106.1(14) . . ?
O4A Li1 O2 109.5(9) . . ?
O3 Li1 O2 104.0(5) . . ?
O3 Li1 O4B 106.4(15) . . ?
O2 Li1 O4B 112.9(9) . . ?
C24 O2 Li1 125.9(4) . . ?
C24 O2 C27A 109.5(5) . . ?
C24 O2 C27B 99.7(7) . . ?
C27A O2 Li1 123.1(5) . . ?
C27B O2 Li1 125.6(6) . . ?
O2 C24 H24 127.6 . . ?
O2 C24 C25 104.7(4) . . ?
C25 C24 H24 127.6 . . ?
H26A C26 H26B 109.3 . . ?
H26C C26 H26D 109.0 . . ?
C25 C26 H26A 111.5 . . ?
C25 C26 H26B 111.5 . . ?
C25 C26 H26C 111.0 . . ?
C25 C26 H26D 111.0 . . ?
C25 C26 C27B 103.6(6) . . ?
C27A C26 H26A 111.5 . . ?
C27A C26 H26B 111.5 . . ?
C27A C26 C25 101.5(7) . . ?
C27B C26 H26C 111.0 . . ?
C27B C26 H26D 111.0 . . ?
C24 C25 H25A 111.0 . . ?
C24 C25 H25B 111.0 . . ?
C26 C25 C24 103.9(5) . . ?
C26 C25 H25A 111.0 . . ?
C26 C25 H25B 111.0 . . ?
H25A C25 H25B 109.0 . . ?
O2 C27A H27A 111.1 . . ?
O2 C27A H27B 111.1 . . ?
C26 C27A O2 103.4(7) . . ?
C26 C27A H27A 111.1 . . ?
C26 C27A H27B 111.1 . . ?
H27A C27A H27B 109.0 . . ?
O2 C27B C26 99.9(9) . . ?
O2 C27B H27C 111.8 . . ?
O2 C27B H27D 111.8 . . ?
C26 C27B H27C 111.8 . . ?
C26 C27B H27D 111.8 . . ?
H27C C27B H27D 109.5 . . ?
O4A C35A H35A 110.5 . . ?
O4A C35A H35B 110.5 . . ?
O4A C35A C34A 106.2(12) . . ?
H35A C35A H35B 108.7 . . ?
C34A C35A H35A 110.5 . . ?
C34A C35A H35B 110.5 . . ?
O4A C32A H32A 111.2 . . ?
O4A C32A H32B 111.2 . . ?
O4A C32A C33A 102.8(12) . . ?
H32A C32A H32B 109.1 . . ?
C33A C32A H32A 111.2 . . ?
C33A C32A H32B 111.2 . . ?
C32A C33A H33A 110.9 . . ?
C32A C33A H33B 110.9 . . ?
H33A C33A H33B 108.9 . . ?
C34A C33A C32A 104.2(10) . . ?
C34A C33A H33A 110.9 . . ?
C34A C33A H33B 110.9 . . ?
C35A C34A H34A 111.2 . . ?
C35A C34A H34B 111.2 . . ?
C33A C34A C35A 102.7(10) . . ?
C33A C34A H34A 111.2 . . ?
C33A C34A H34B 111.2 . . ?
H34A C34A H34B 109.1 . . ?
C32B O4B Li1 126.8(13) . . ?
C35B O4B Li1 123.5(16) . . ?
C35B O4B C32B 104.6(14) . . ?
O4B C32B H32C 110.0 . . ?
O4B C32B H32D 110.0 . . ?
O4B C32B C33B 108.4(15) . . ?
H32C C32B H32D 108.4 . . ?
C33B C32B H32C 110.0 . . ?
C33B C32B H32D 110.0 . . ?
C32B C33B H33C 111.0 . . ?
C32B C33B H33D 111.0 . . ?
C32B C33B C34B 104.0(11) . . ?
H33C C33B H33D 109.0 . . ?
C34B C33B H33C 111.0 . . ?
C34B C33B H33D 111.0 . . ?
C33B C34B H34C 111.1 . . ?
C33B C34B H34D 111.1 . . ?
H34C C34B H34D 109.1 . . ?
C35B C34B C33B 103.4(12) . . ?
C35B C34B H34C 111.1 . . ?
C35B C34B H34D 111.1 . . ?
O4B C35B C34B 109.8(15) . . ?
O4B C35B H35C 109.7 . . ?
O4B C35B H35D 109.7 . . ?
C34B C35B H35C 109.7 . . ?
C34B C35B H35D 109.7 . . ?
H35C C35B H35D 108.2 . . ?

loop_
_geom_bond_atom_site_label_1
_geom_bond_atom_site_label_2
_geom_bond_distance
_geom_bond_site_symmetry_2
_geom_bond_publ_flag
Ta1 P4 2.5971(10) . ?
Ta1 P2 2.6046(10) . ?
Ta1 P3 2.5778(9) . ?
Ta1 C2 2.062(4) . ?
Ta1 C1 2.055(4) . ?
Ta1 C7 2.395(4) . ?
Ta1 C3 2.411(4) . ?
Ta1 C6 2.412(4) . ?
Ta1 C5 2.424(4) . ?
Ta1 C4 2.416(4) . ?
P4 P1 2.2167(14) . ?
P4 P3 2.2005(14) . ?
P1 P2 2.2047(14) . ?
P1 C16 1.903(4) . ?
P2 P3 2.2074(14) . ?
O1 C23 1.430(5) . ?
O1 C20 1.434(6) . ?
O1 Li1 1.917(8) . ?
O4A Li1 1.87(2) . ?
O4A C35A 1.437(13) . ?
O4A C32A 1.456(12) . ?
O3 C31 1.435(6) . ?
O3 C28 1.434(7) . ?
O3 Li1 1.921(9) . ?
O009 C1 1.151(5) . ?
O00B C2 1.134(6) . ?
C12 C6 1.513(6) . ?
C12 C15 1.532(7) . ?
C12 C14 1.521(7) . ?
C12 C13 1.534(6) . ?
C7 H7 0.9500 . ?
C7 C3 1.440(6) . ?
C7 C6 1.441(6) . ?
C3 C4 1.409(7) . ?
C3 C8 1.530(6) . ?
C6 C5 1.427(6) . ?
C31 H31A 0.9900 . ?
C31 H31B 0.9900 . ?
C31 C30 1.513(7) . ?
C23 H23A 0.9900 . ?
C23 H23B 0.9900 . ?
C23 C22 1.497(8) . ?
C5 H5 0.9500 . ?
C5 C4 1.412(6) . ?
C16 C17 1.538(7) . ?
C16 C19 1.522(6) . ?
C16 C18 1.514(7) . ?
C30 H30A 0.9900 . ?
C30 H30B 0.9900 . ?
C30 C29 1.527(8) . ?
C20 H20A 0.9900 . ?
C20 H20B 0.9900 . ?
C20 C21 1.511(7) . ?
C17 H17A 0.9800 . ?
C17 H17B 0.9800 . ?
C17 H17C 0.9800 . ?
C4 H4 0.9500 . ?
C19 H19A 0.9800 . ?
C19 H19B 0.9800 . ?
C19 H19C 0.9800 . ?
C29 H29A 0.9900 . ?
C29 H29B 0.9900 . ?
C29 C28 1.471(10) . ?
C8 C9 1.541(8) . ?
C8 C11 1.506(11) . ?
C8 C10 1.556(10) . ?
C15 H15A 0.9800 . ?
C15 H15B 0.9800 . ?
C15 H15C 0.9800 . ?
C9 H9A 0.9800 . ?
C9 H9B 0.9800 . ?
C9 H9C 0.9800 . ?
C18 H18A 0.9800 . ?
C18 H18B 0.9800 . ?
C18 H18C 0.9800 . ?
C21 H21A 0.9900 . ?
C21 H21B 0.9900 . ?
C21 C22 1.485(9) . ?
C14 H14A 0.9800 . ?
C14 H14B 0.9800 . ?
C14 H14C 0.9800 . ?
C28 H28A 0.9900 . ?
C28 H28B 0.9900 . ?
C13 H13A 0.9800 . ?
C13 H13B 0.9800 . ?
C13 H13C 0.9800 . ?
C22 H22A 0.9900 . ?
C22 H22B 0.9900 . ?
C11 H11A 0.9800 . ?
C11 H11B 0.9800 . ?
C11 H11C 0.9800 . ?
C10 H10A 0.9800 . ?
C10 H10B 0.9800 . ?
C10 H10C 0.9800 . ?
Li1 O2 1.921(9) . ?
Li1 O4B 1.94(2) . ?
O2 C24 1.400(6) . ?
O2 C27A 1.501(10) . ?
O2 C27B 1.505(13) . ?
C24 H24 0.9500 . ?
C24 C25 1.509(8) . ?
C26 H26A 0.9900 . ?
C26 H26B 0.9900 . ?
C26 H26C 0.9900 . ?
C26 H26D 0.9900 . ?
C26 C25 1.494(11) . ?
C26 C27A 1.458(13) . ?
C26 C27B 1.529(13) . ?
C25 H25A 0.9900 . ?
C25 H25B 0.9900 . ?
C27A H27A 0.9900 . ?
C27A H27B 0.9900 . ?
C27B H27C 0.9900 . ?
C27B H27D 0.9900 . ?
C35A H35A 0.9900 . ?
C35A H35B 0.9900 . ?
C35A C34A 1.491(11) . ?
C32A H32A 0.9900 . ?
C32A H32B 0.9900 . ?
C32A C33A 1.532(12) . ?
C33A H33A 0.9900 . ?
C33A H33B 0.9900 . ?
C33A C34A 1.480(13) . ?
C34A H34A 0.9900 . ?
C34A H34B 0.9900 . ?
O4B C32B 1.449(12) . ?
O4B C35B 1.448(14) . ?
C32B H32C 0.9900 . ?
C32B H32D 0.9900 . ?
C32B C33B 1.491(13) . ?
C33B H33C 0.9900 . ?
C33B H33D 0.9900 . ?
C33B C34B 1.59(2) . ?
C34B H34C 0.9900 . ?
C34B H34D 0.9900 . ?
C34B C35B 1.487(13) . ?
C35B H35C 0.9900 . ?
C35B H35D 0.9900 . ?

loop_
_geom_torsion_atom_site_label_1
_geom_torsion_atom_site_label_2
_geom_torsion_atom_site_label_3
_geom_torsion_atom_site_label_4
_geom_torsion
_geom_torsion_site_symmetry_1
_geom_torsion_site_symmetry_2
_geom_torsion_site_symmetry_3
_geom_torsion_site_symmetry_4
_geom_torsion_publ_flag
Ta1 C7 C3 C4 -65.0(2) . . . . ?
Ta1 C7 C3 C8 128.3(5) . . . . ?
Ta1 C7 C6 C12 -128.9(4) . . . . ?
Ta1 C7 C6 C5 65.7(2) . . . . ?
Ta1 C3 C4 C5 -65.1(2) . . . . ?
Ta1 C3 C8 C9 -51.7(8) . . . . ?
Ta1 C3 C8 C11 70.5(6) . . . . ?
Ta1 C3 C8 C10 -168.5(5) . . . . ?
Ta1 C6 C5 C4 63.9(2) . . . . ?
Ta1 C5 C4 C3 64.7(3) . . . . ?
O1 C23 C22 C21 31.3(7) . . . . ?
O1 C20 C21 C22 0.0(6) . . . . ?
O4A C35A C34A C33A 30(2) . . . . ?
O4A C32A C33A C34A 31(2) . . . . ?
O3 C31 C30 C29 -31.7(5) . . . . ?
C12 C6 C5 Ta1 129.7(4) . . . . ?
C12 C6 C5 C4 -166.3(3) . . . . ?
C7 C3 C4 Ta1 64.2(3) . . . . ?
C7 C3 C4 C5 -0.9(4) . . . . ?
C7 C3 C8 C9 -148.0(5) . . . . ?
C7 C3 C8 C11 -25.7(7) . . . . ?
C7 C3 C8 C10 95.2(7) . . . . ?
C7 C6 C5 Ta1 -64.7(3) . . . . ?
C7 C6 C5 C4 -0.8(4) . . . . ?
C3 C7 C6 Ta1 -65.4(3) . . . . ?
C3 C7 C6 C12 165.7(4) . . . . ?
C3 C7 C6 C5 0.2(4) . . . . ?
C6 C7 C3 Ta1 65.4(3) . . . . ?
C6 C7 C3 C4 0.4(4) . . . . ?
C6 C7 C3 C8 -166.3(4) . . . . ?
C6 C5 C4 Ta1 -63.7(2) . . . . ?
C6 C5 C4 C3 1.0(4) . . . . ?
C31 O3 C28 C29 0.9(8) . . . . ?
C31 C30 C29 C28 31.9(6) . . . . ?
C23 O1 C20 C21 20.2(5) . . . . ?
C30 C29 C28 O3 -21.0(7) . . . . ?
C20 O1 C23 C22 -32.1(6) . . . . ?
C20 C21 C22 C23 -18.9(7) . . . . ?
C4 C3 C8 C9 47.8(7) . . . . ?
C4 C3 C8 C11 170.0(5) . . . . ?
C4 C3 C8 C10 -69.0(7) . . . . ?
C8 C3 C4 Ta1 -129.3(4) . . . . ?
C8 C3 C4 C5 165.6(4) . . . . ?
C15 C12 C6 Ta1 -66.4(5) . . . . ?
C15 C12 C6 C7 31.3(6) . . . . ?
C15 C12 C6 C5 -165.9(4) . . . . ?
C14 C12 C6 Ta1 55.7(5) . . . . ?
C14 C12 C6 C7 153.5(4) . . . . ?
C14 C12 C6 C5 -43.7(5) . . . . ?
C28 O3 C31 C30 19.9(6) . . . . ?
C13 C12 C6 Ta1 175.3(4) . . . . ?
C13 C12 C6 C7 -86.9(6) . . . . ?
C13 C12 C6 C5 75.9(5) . . . . ?
Li1 O1 C23 C22 146.5(5) . . . . ?
Li1 O1 C20 C21 -158.3(5) . . . . ?
Li1 O4A C35A C34A -174(3) . . . . ?
Li1 O4A C32A C33A 155(2) . . . . ?
Li1 O3 C31 C30 -175.6(5) . . . . ?
Li1 O3 C28 C29 -164.5(5) . . . . ?
Li1 O2 C24 C25 -162.4(6) . . . . ?
Li1 O2 C27A C26 -171.7(7) . . . . ?
Li1 O2 C27B C26 159.9(6) . . . . ?
Li1 O4B C32B C33B -173(3) . . . . ?
Li1 O4B C35B C34B 174(2) . . . . ?
O2 C24 C25 C26 -27.4(7) . . . . ?
C24 O2 C27A C26 21.6(11) . . . . ?
C24 O2 C27B C26 -51.4(9) . . . . ?
C25 C26 C27A O2 -37.4(10) . . . . ?
C25 C26 C27B O2 33.9(11) . . . . ?
C27A O2 C24 C25 3.9(9) . . . . ?
C27A C26 C25 C24 40.4(8) . . . . ?
C27B O2 C24 C25 49.1(8) . . . . ?
C27B C26 C25 C24 -5.7(10) . . . . ?
C35A O4A Li1 O1 -40(5) . . . . ?
C35A O4A Li1 O3 87(4) . . . . ?
C35A O4A Li1 O2 -161(4) . . . . ?
C35A O4A C32A C33A -12(3) . . . . ?
C32A O4A Li1 O1 158(2) . . . . ?
C32A O4A Li1 O3 -75(3) . . . . ?
C32A O4A Li1 O2 37(3) . . . . ?
C32A O4A C35A C34A -11(3) . . . . ?
C32A C33A C34A C35A -37.2(14) . . . . ?
O4B C32B C33B C34B -22(2) . . . . ?
C32B O4B C35B C34B -30(3) . . . . ?
C32B C33B C34B C35B 3.4(16) . . . . ?
C33B C34B C35B O4B 16(2) . . . . ?
C35B O4B C32B C33B 32(3) . . . . ?

loop_
_exptl_oxdiff_crystal_face_indexfrac_h
_exptl_oxdiff_crystal_face_indexfrac_k
_exptl_oxdiff_crystal_face_indexfrac_l
_exptl_oxdiff_crystal_face_x
_exptl_oxdiff_crystal_face_y
_exptl_oxdiff_crystal_face_z
-3.9881 -7.9982 7.0208 -0.8526 -0.2281 -0.4644
-2.9892 5.9995 9.0122 -0.0413 0.0509 -1.0145
5.9995 -1.9969 5.9941 -0.2932 0.9631 -0.1028
-5.9995 1.9969 -5.9941 0.2932 -0.9631 0.1028
0.9980 13.9975 0.9904 0.8533 0.2368 -0.4745
2.9914 11.9976 -4.0180 0.9648 0.2557 0.0624
1.9927 -9.9986 -7.0055 -0.3082 -0.1081 0.9433
-0.0011 -12.9978 -2.9952 -0.6926 -0.1957 0.6414
